data_7022344
loop_
_publ_author_name
'Agarwala, Hemlata'
'Ehret, Fabian'
'Chowdhury, Abhishek Dutta'
'Maji, Somnath'
'Mobin, Shaikh M.'
'Kaim, Wolfgang'
'Lahiri, Goutam Kumar'

_publ_section_title
;
 Electronic structure and catalytic aspects of [Ru(tpm)(bqdi)(Cl/H2O)]n,
 tpm = tris(1-pyrazolyl)methane and bqdi = o-benzoquinonediimine.
;
_journal_issue 10
_journal_name_full 'Dalton transactions (Cambridge, England : 2003)'
_journal_page_first 3721
_journal_page_last 3734
_journal_paper_doi 10.1039/c2dt32402d
_journal_volume 42
_journal_year 2013
_chemical_formula_sum 'C16 H20 Cl2 N8 O6 Ru'
_chemical_formula_weight 592.37
_chemical_name_systematic
;
?
;
_space_group_IT_number 61
_symmetry_cell_setting orthorhombic
_symmetry_space_group_name_Hall '-P 2ac 2ab'
_symmetry_space_group_name_H-M 'P b c a'
_atom_sites_solution_hydrogens geom
_atom_sites_solution_primary direct
_atom_sites_solution_secondary difmap
_audit_creation_method SHELXL-97
_cell_angle_alpha 90.00
_cell_angle_beta 90.00
_cell_angle_gamma 90.00
_cell_formula_units_Z 8
_cell_length_a 16.7114(8)
_cell_length_b 14.7773(8)
_cell_length_c 17.6340(14)
_cell_measurement_reflns_used 14055
_cell_measurement_temperature 150(2)
_cell_measurement_theta_max 32.8420
_cell_measurement_theta_min 3.3446
_cell_volume 4354.7(5)
_computing_cell_refinement 'CrysAlis RED, Oxford Diffraction Ltd.,'
_computing_data_collection 'CrysAlis CCD, Oxford Diffraction Ltd.,'
_computing_data_reduction 'CrysAlis RED, Oxford Diffraction Ltd.,'
_computing_molecular_graphics Ortep3
_computing_publication_material Shelx97
_computing_structure_refinement 'SHELXL-97 (Sheldrick, 1997)'
_computing_structure_solution 'SHELXS-97 (Sheldrick, 1997)'
_diffrn_ambient_temperature 150(2)
_diffrn_detector_area_resol_mean 15.9948
_diffrn_measured_fraction_theta_full 0.997
_diffrn_measured_fraction_theta_max 0.997
_diffrn_measurement_device_type 'OXFORD DIFFRACTION XCALIBUR-S'
_diffrn_measurement_method \w/q-scan
_diffrn_radiation_monochromator graphite
_diffrn_radiation_source 'Enhance (Mo) X-ray Source'
_diffrn_radiation_type MoK\a
_diffrn_radiation_wavelength 0.71073
_diffrn_reflns_av_R_equivalents 0.0725
_diffrn_reflns_av_sigmaI/netI 0.0372
_diffrn_reflns_limit_h_max 19
_diffrn_reflns_limit_h_min -19
_diffrn_reflns_limit_k_max 17
_diffrn_reflns_limit_k_min -16
_diffrn_reflns_limit_l_max 20
_diffrn_reflns_limit_l_min -20
_diffrn_reflns_number 28203
_diffrn_reflns_theta_full 25.00
_diffrn_reflns_theta_max 25.00
_diffrn_reflns_theta_min 3.36
_exptl_absorpt_coefficient_mu 1.019
_exptl_absorpt_correction_T_max 0.8622
_exptl_absorpt_correction_T_min 0.7995
_exptl_absorpt_correction_type multi-scan
_exptl_absorpt_process_details
;
CrysAlis RED, Oxford Diffraction Ltd.,
Version 1.171.31.7 (release 18-10-2006 CrysAlis171 .NET)
(compiled Oct 18 2006,16:28:17)
Empirical absorption correction using spherical harmonics,
implemented in SCALE3 ABSPACK scaling algorithm.
;
_exptl_crystal_colour black
_exptl_crystal_density_diffrn 1.807
_exptl_crystal_density_method 'not measured'
_exptl_crystal_description block
_exptl_crystal_F_000 2384
_exptl_crystal_size_max 0.23
_exptl_crystal_size_mid 0.19
_exptl_crystal_size_min 0.15
_refine_diff_density_max 1.533
_refine_diff_density_min -0.829
_refine_diff_density_rms 0.109
_refine_ls_extinction_method none
_refine_ls_goodness_of_fit_ref 1.077
_refine_ls_hydrogen_treatment constr
_refine_ls_matrix_type full
_refine_ls_number_parameters 298
_refine_ls_number_reflns 3826
_refine_ls_number_restraints 0
_refine_ls_restrained_S_all 1.077
_refine_ls_R_factor_all 0.0515
_refine_ls_R_factor_gt 0.0404
_refine_ls_shift/su_max 0.001
_refine_ls_shift/su_mean 0.000
_refine_ls_structure_factor_coef Fsqd
_refine_ls_weighting_details 'calc w=1/[\s^2^(Fo^2^)+(0.0778P)^2^+0.0000P] where P=(Fo^2^+2Fc^2^)/3'
_refine_ls_weighting_scheme calc
_refine_ls_wR_factor_gt 0.1137
_refine_ls_wR_factor_ref 0.1194
_reflns_number_gt 2974
_reflns_number_total 3826
_reflns_threshold_expression >2sigma(I)
_cod_data_source_file c2dt32402d.txt
_cod_data_source_block '[1]ClO4'
_cod_depositor_comments
;
The following automatic conversions were performed:

'_symmetry_cell_setting' value 'Orthorhombic' changed to
'orthorhombic' according to
/home/saulius/struct/CIF-dictionaries/cif_core.dic dictionary named
'cif_core.dic' version 2.4.2 from
2011-04-26.

'_refine_ls_hydrogen_treatment' value 'CONSTR' changed
to 'constr' according to
/home/saulius/struct/CIF-dictionaries/cif_core.dic dictionary named
'cif_core.dic' version 2.4.2 from 2011-04-26.

Automatic conversion script
Id: cif_fix_values 1891 2012-01-12 08:04:46Z andrius 
;
_cod_database_code 7022344

loop_
_symmetry_equiv_pos_as_xyz
'x, y, z'
'-x+1/2, -y, z+1/2'
'-x, y+1/2, -z+1/2'
'x+1/2, -y+1/2, -z'
'-x, -y, -z'
'x-1/2, y, -z-1/2'
'x, -y-1/2, z-1/2'
'-x-1/2, y-1/2, z'

loop_
_atom_site_label
_atom_site_type_symbol
_atom_site_fract_x
_atom_site_fract_y
_atom_site_fract_z
_atom_site_U_iso_or_equiv
_atom_site_adp_type
_atom_site_occupancy
_atom_site_symmetry_multiplicity
_atom_site_calc_flag
_atom_site_refinement_flags
Ru1 Ru 0.01512(2) 0.32916(2) 0.183755(18) 0.02063(15) Uani 1 1 d .
Cl1 Cl -0.01250(7) 0.20021(8) 0.26071(6) 0.0337(3) Uani 1 1 d .
N1 N -0.08908(19) 0.3846(2) 0.21180(19) 0.0251(8) Uani 1 1 d .
H1 H -0.1318 0.3775 0.1833 0.030 Uiso 1 1 calc R
N2 N 0.0441(2) 0.4024(2) 0.27309(18) 0.0219(7) Uani 1 1 d .
H2 H 0.0942 0.4070 0.2879 0.026 Uiso 1 1 calc R
N3 N 0.1295(2) 0.2809(2) 0.1578(2) 0.0253(8) Uani 1 1 d .
N4 N 0.1517(2) 0.2771(2) 0.08303(19) 0.0266(8) Uani 1 1 d .
N5 N 0.0475(2) 0.4301(2) 0.11091(18) 0.0243(7) Uani 1 1 d .
N6 N 0.08230(19) 0.4084(2) 0.04356(18) 0.0256(8) Uani 1 1 d .
N7 N -0.02247(19) 0.2599(2) 0.0878(2) 0.0243(8) Uani 1 1 d .
N8 N 0.02429(19) 0.2646(2) 0.02401(19) 0.0226(7) Uani 1 1 d .
C1 C -0.0917(2) 0.4323(3) 0.2746(2) 0.0220(9) Uani 1 1 d .
C2 C -0.1599(3) 0.4754(3) 0.3076(2) 0.0306(10) Uani 1 1 d .
H2A H -0.2112 0.4691 0.2851 0.037 Uiso 1 1 calc R
C3 C -0.1505(3) 0.5253(3) 0.3714(2) 0.0320(10) Uani 1 1 d .
H3 H -0.1959 0.5531 0.3940 0.038 Uiso 1 1 calc R
C4 C -0.0733(3) 0.5370(3) 0.4055(2) 0.0271(9) Uani 1 1 d .
H4 H -0.0688 0.5730 0.4499 0.033 Uiso 1 1 calc R
C5 C -0.0070(3) 0.4987(3) 0.3766(2) 0.0249(9) Uani 1 1 d .
H5 H 0.0436 0.5077 0.4000 0.030 Uiso 1 1 calc R
C6 C -0.0140(2) 0.4443(3) 0.3101(2) 0.0218(9) Uani 1 1 d .
C7 C 0.1948(3) 0.2585(3) 0.1958(3) 0.0330(10) Uani 1 1 d .
H7 H 0.1979 0.2541 0.2495 0.040 Uiso 1 1 calc R
C8 C 0.2588(3) 0.2424(3) 0.1461(3) 0.0410(12) Uani 1 1 d .
H8 H 0.3118 0.2254 0.1593 0.049 Uiso 1 1 calc R
C9 C 0.2296(2) 0.2558(3) 0.0753(3) 0.0326(11) Uani 1 1 d .
H9 H 0.2585 0.2512 0.0291 0.039 Uiso 1 1 calc R
C10 C 0.0501(3) 0.5200(3) 0.1148(2) 0.0278(9) Uani 1 1 d .
H10 H 0.0286 0.5551 0.1552 0.033 Uiso 1 1 calc R
C11 C 0.0883(3) 0.5549(3) 0.0519(3) 0.0327(10) Uani 1 1 d .
H11 H 0.0985 0.6170 0.0416 0.039 Uiso 1 1 calc R
C12 C 0.1087(3) 0.4826(3) 0.0073(2) 0.0312(10) Uani 1 1 d .
H12 H 0.1361 0.4845 -0.0398 0.037 Uiso 1 1 calc R
C13 C -0.0853(2) 0.2104(3) 0.0669(3) 0.0282(10) Uani 1 1 d .
H13 H -0.1287 0.1957 0.0994 0.034 Uiso 1 1 calc R
C14 C -0.0797(3) 0.1827(3) -0.0081(3) 0.0307(10) Uani 1 1 d .
H14 H -0.1167 0.1462 -0.0353 0.037 Uiso 1 1 calc R
C15 C -0.0096(3) 0.2190(3) -0.0347(3) 0.0281(10) Uani 1 1 d .
H15 H 0.0112 0.2133 -0.0846 0.034 Uiso 1 1 calc R
C16 C 0.0981(3) 0.3146(3) 0.0268(2) 0.0265(9) Uani 1 1 d .
H16 H 0.1245 0.3108 -0.0240 0.032 Uiso 1 1 calc R
O101 O 0.1483(3) 0.3626(3) -0.1413(2) 0.0695(12) Uani 1 1 d G
H10A H 0.1184 0.3997 -0.1155 0.104 Uiso 1 1 d G
H10B H 0.1303 0.3586 -0.1875 0.104 Uiso 1 1 d G
O102 O 0.1931(3) 0.6233(4) 0.2918(2) 0.1119(19) Uani 1 1 d G
H10C H 0.2316 0.6168 0.3245 0.168 Uiso 1 1 d G
H10D H 0.1680 0.5722 0.2864 0.168 Uiso 1 1 d G
Cl2 Cl 0.21671(6) 0.41158(8) 0.40818(6) 0.0344(3) Uani 1 1 d .
O111 O 0.15260(19) 0.3565(3) 0.4314(2) 0.0547(10) Uani 1 1 d .
O222 O 0.29243(17) 0.3692(2) 0.42363(18) 0.0388(8) Uani 1 1 d .
O333 O 0.2112(2) 0.4262(3) 0.32819(19) 0.0651(13) Uani 1 1 d .
O444 O 0.2107(2) 0.4965(3) 0.4478(2) 0.0654(11) Uani 1 1 d .

loop_
_atom_site_aniso_label
_atom_site_aniso_U_11
_atom_site_aniso_U_22
_atom_site_aniso_U_33
_atom_site_aniso_U_23
_atom_site_aniso_U_13
_atom_site_aniso_U_12
Ru1 0.0234(2) 0.0191(2) 0.0193(2) -0.00174(13) 0.00145(13) -0.00001(13)
Cl1 0.0435(6) 0.0282(6) 0.0293(6) 0.0066(5) 0.0050(5) -0.0020(5)
N1 0.0242(18) 0.0264(19) 0.0246(19) -0.0050(15) -0.0054(15) -0.0007(15)
N2 0.0208(16) 0.0234(18) 0.0215(18) 0.0018(14) -0.0008(14) -0.0004(15)
N3 0.0282(18) 0.0227(19) 0.0250(19) -0.0034(15) 0.0003(15) 0.0014(15)
N4 0.0263(18) 0.0264(19) 0.027(2) -0.0057(15) 0.0029(15) -0.0015(15)
N5 0.0296(18) 0.0200(17) 0.0232(18) -0.0019(14) 0.0039(15) 0.0023(15)
N6 0.0331(19) 0.0224(18) 0.0214(19) 0.0006(14) 0.0053(15) -0.0008(15)
N7 0.0263(18) 0.0235(19) 0.0231(19) -0.0011(15) 0.0040(14) 0.0017(15)
N8 0.0269(18) 0.0195(17) 0.0213(19) -0.0042(14) 0.0023(14) -0.0001(14)
C1 0.026(2) 0.020(2) 0.019(2) 0.0013(17) 0.0028(16) 0.0046(17)
C2 0.028(2) 0.032(2) 0.032(3) -0.0014(19) -0.0027(18) 0.004(2)
C3 0.035(2) 0.032(3) 0.028(2) -0.003(2) 0.0057(19) 0.009(2)
C4 0.043(3) 0.018(2) 0.019(2) -0.0008(16) 0.0055(19) 0.0015(19)
C5 0.035(2) 0.019(2) 0.020(2) -0.0012(17) -0.0028(17) -0.0049(18)
C6 0.031(2) 0.013(2) 0.022(2) 0.0027(16) 0.0001(17) -0.0007(17)
C7 0.029(2) 0.036(3) 0.034(3) -0.004(2) -0.0046(19) 0.001(2)
C8 0.027(2) 0.046(3) 0.050(3) -0.009(2) -0.003(2) 0.002(2)
C9 0.026(2) 0.032(3) 0.041(3) -0.010(2) 0.0084(19) -0.002(2)
C10 0.033(2) 0.021(2) 0.029(2) -0.0040(18) -0.0019(19) -0.0004(19)
C11 0.039(3) 0.021(2) 0.037(3) 0.0014(19) 0.000(2) -0.0052(19)
C12 0.034(2) 0.029(2) 0.030(2) 0.0043(19) 0.0019(19) -0.007(2)
C13 0.025(2) 0.020(2) 0.040(3) -0.0052(18) 0.0019(19) 0.0044(18)
C14 0.026(2) 0.029(2) 0.038(3) -0.015(2) -0.0055(19) 0.0058(18)
C15 0.037(2) 0.025(2) 0.023(2) -0.0087(18) -0.0079(19) 0.0073(19)
C16 0.034(2) 0.022(2) 0.023(2) -0.0039(17) 0.0076(18) -0.0030(18)
O101 0.086(3) 0.078(3) 0.045(2) -0.012(2) 0.014(2) -0.009(3)
O102 0.095(4) 0.122(5) 0.118(5) 0.026(4) 0.016(4) 0.002(4)
Cl2 0.0259(5) 0.0499(7) 0.0276(6) 0.0037(5) 0.0000(4) -0.0031(5)
O111 0.0289(18) 0.071(3) 0.064(3) 0.024(2) 0.0067(17) -0.0100(18)
O222 0.0271(16) 0.0425(19) 0.047(2) 0.0028(15) -0.0004(14) 0.0000(15)
O333 0.0352(19) 0.135(4) 0.0251(19) 0.016(2) -0.0010(15) -0.014(2)
O444 0.054(2) 0.058(3) 0.084(3) -0.025(2) -0.004(2) 0.009(2)

loop_
_atom_type_symbol
_atom_type_description
_atom_type_scat_dispersion_real
_atom_type_scat_dispersion_imag
_atom_type_scat_source
C C 0.0033 0.0016 'International Tables Vol C Tables 4.2.6.8 and 6.1.1.4'
H H 0.0000 0.0000 'International Tables Vol C Tables 4.2.6.8 and 6.1.1.4'
N N 0.0061 0.0033 'International Tables Vol C Tables 4.2.6.8 and 6.1.1.4'
O O 0.0106 0.0060 'International Tables Vol C Tables 4.2.6.8 and 6.1.1.4'
Cl Cl 0.1484 0.1585 'International Tables Vol C Tables 4.2.6.8 and 6.1.1.4'
Ru Ru -1.2594 0.8363 'International Tables Vol C Tables 4.2.6.8 and 6.1.1.4'

loop_
_geom_angle_atom_site_label_1
_geom_angle_atom_site_label_2
_geom_angle_atom_site_label_3
_geom_angle
N2 Ru1 N1 77.86(13)
N2 Ru1 N5 92.12(13)
N1 Ru1 N5 95.01(13)
N2 Ru1 N7 175.32(13)
N1 Ru1 N7 98.11(13)
N5 Ru1 N7 85.82(13)
N2 Ru1 N3 97.92(13)
N1 Ru1 N3 175.06(13)
N5 Ru1 N3 82.50(13)
N7 Ru1 N3 85.99(13)
N2 Ru1 Cl1 91.79(10)
N1 Ru1 Cl1 91.04(10)
N5 Ru1 Cl1 173.37(9)
N7 Ru1 Cl1 90.66(10)
N3 Ru1 Cl1 91.66(10)
C1 N1 Ru1 117.4(3)
C1 N1 H1 121.3
Ru1 N1 H1 121.3
C6 N2 Ru1 118.1(3)
C6 N2 H2 120.9
Ru1 N2 H2 120.9
C7 N3 N4 104.8(3)
C7 N3 Ru1 136.7(3)
N4 N3 Ru1 118.1(2)
C9 N4 N3 111.6(3)
C9 N4 C16 128.2(4)
N3 N4 C16 118.4(3)
C10 N5 N6 105.5(3)
C10 N5 Ru1 134.8(3)
N6 N5 Ru1 119.4(2)
C12 N6 N5 111.3(3)
C12 N6 C16 128.8(3)
N5 N6 C16 118.9(3)
C13 N7 N8 104.5(3)
C13 N7 Ru1 137.3(3)
N8 N7 Ru1 118.1(2)
C15 N8 N7 111.2(3)
C15 N8 C16 129.6(4)
N7 N8 C16 119.1(3)
N1 C1 C2 127.6(4)
N1 C1 C6 113.5(3)
C2 C1 C6 118.8(4)
C3 C2 C1 119.3(4)
C3 C2 H2A 120.3
C1 C2 H2A 120.3
C2 C3 C4 121.1(4)
C2 C3 H3 119.4
C4 C3 H3 119.4
C5 C4 C3 122.2(4)
C5 C4 H4 118.9
C3 C4 H4 118.9
C4 C5 C6 118.8(4)
C4 C5 H5 120.6
C6 C5 H5 120.6
N2 C6 C5 127.6(4)
N2 C6 C1 112.7(4)
C5 C6 C1 119.7(4)
N3 C7 C8 110.7(4)
N3 C7 H7 124.6
C8 C7 H7 124.6
C9 C8 C7 106.1(4)
C9 C8 H8 127.0
C7 C8 H8 127.0
N4 C9 C8 106.8(4)
N4 C9 H9 126.6
C8 C9 H9 126.6
N5 C10 C11 110.3(4)
N5 C10 H10 124.9
C11 C10 H10 124.9
C12 C11 C10 106.5(4)
C12 C11 H11 126.7
C10 C11 H11 126.7
N6 C12 C11 106.4(4)
N6 C12 H12 126.8
C11 C12 H12 126.8
N7 C13 C14 111.9(4)
N7 C13 H13 124.1
C14 C13 H13 124.1
C15 C14 C13 105.6(4)
C15 C14 H14 127.2
C13 C14 H14 127.2
N8 C15 C14 106.8(4)
N8 C15 H15 126.6
C14 C15 H15 126.6
N8 C16 N6 110.2(3)
N8 C16 N4 110.9(3)
N6 C16 N4 110.0(3)
N8 C16 H16 108.6
N6 C16 H16 108.6
N4 C16 H16 108.6
H10A O101 H10B 109.5
H10C O102 H10D 109.4
O111 Cl2 O333 109.0(2)
O111 Cl2 O222 111.3(2)
O333 Cl2 O222 108.0(2)
O111 Cl2 O444 108.0(2)
O333 Cl2 O444 110.0(3)
O222 Cl2 O444 110.4(2)

loop_
_geom_bond_atom_site_label_1
_geom_bond_atom_site_label_2
_geom_bond_distance
Ru1 N2 1.971(3)
Ru1 N1 1.987(3)
Ru1 N5 2.041(3)
Ru1 N7 2.075(4)
Ru1 N3 2.091(3)
Ru1 Cl1 2.3844(11)
N1 C1 1.313(5)
N1 H1 0.8800
N2 C6 1.323(5)
N2 H2 0.8800
N3 C7 1.322(5)
N3 N4 1.371(5)
N4 C9 1.346(5)
N4 C16 1.447(5)
N5 C10 1.331(5)
N5 N6 1.361(4)
N6 C12 1.343(5)
N6 C16 1.441(5)
N7 C13 1.332(5)
N7 N8 1.371(5)
N8 C15 1.360(5)
N8 C16 1.439(5)
C1 C2 1.429(6)
C1 C6 1.454(5)
C2 C3 1.354(6)
C2 H2A 0.9500
C3 C4 1.434(6)
C3 H3 0.9500
C4 C5 1.344(6)
C4 H4 0.9500
C5 C6 1.426(6)
C5 H5 0.9500
C7 C8 1.404(6)
C7 H7 0.9500
C8 C9 1.355(6)
C8 H8 0.9500
C9 H9 0.9500
C10 C11 1.381(6)
C10 H10 0.9500
C11 C12 1.370(6)
C11 H11 0.9500
C12 H12 0.9500
C13 C14 1.387(6)
C13 H13 0.9500
C14 C15 1.372(6)
C14 H14 0.9500
C15 H15 0.9500
C16 H16 1.0000
O101 H10A 0.8706
O101 H10B 0.8694
O102 H10C 0.8700
O102 H10D 0.8704
Cl2 O111 1.406(3)
Cl2 O333 1.430(3)
Cl2 O222 1.438(3)
Cl2 O444 1.440(4)

loop_
_geom_torsion_atom_site_label_1
_geom_torsion_atom_site_label_2
_geom_torsion_atom_site_label_3
_geom_torsion_atom_site_label_4
_geom_torsion
N2 Ru1 N1 C1 -5.8(3)
N5 Ru1 N1 C1 -96.9(3)
N7 Ru1 N1 C1 176.6(3)
N3 Ru1 N1 C1 -37.4(17)
Cl1 Ru1 N1 C1 85.8(3)
N1 Ru1 N2 C6 4.8(3)
N5 Ru1 N2 C6 99.5(3)
N7 Ru1 N2 C6 35.7(17)
N3 Ru1 N2 C6 -177.8(3)
Cl1 Ru1 N2 C6 -85.9(3)
N2 Ru1 N3 C7 32.7(4)
N1 Ru1 N3 C7 63.9(17)
N5 Ru1 N3 C7 123.9(4)
N7 Ru1 N3 C7 -149.8(4)
Cl1 Ru1 N3 C7 -59.3(4)
N2 Ru1 N3 N4 -139.1(3)
N1 Ru1 N3 N4 -108.0(16)
N5 Ru1 N3 N4 -48.0(3)
N7 Ru1 N3 N4 38.3(3)
Cl1 Ru1 N3 N4 128.8(3)
C7 N3 N4 C9 -2.1(5)
Ru1 N3 N4 C9 172.2(3)
C7 N3 N4 C16 -168.3(4)
Ru1 N3 N4 C16 6.0(4)
N2 Ru1 N5 C10 -28.4(4)
N1 Ru1 N5 C10 49.6(4)
N7 Ru1 N5 C10 147.4(4)
N3 Ru1 N5 C10 -126.1(4)
Cl1 Ru1 N5 C10 -154.5(7)
N2 Ru1 N5 N6 143.9(3)
N1 Ru1 N5 N6 -138.1(3)
N7 Ru1 N5 N6 -40.3(3)
N3 Ru1 N5 N6 46.2(3)
Cl1 Ru1 N5 N6 17.8(11)
C10 N5 N6 C12 2.2(5)
Ru1 N5 N6 C12 -172.1(3)
C10 N5 N6 C16 172.1(3)
Ru1 N5 N6 C16 -2.3(5)
N2 Ru1 N7 C13 -72.5(17)
N1 Ru1 N7 C13 -42.0(4)
N5 Ru1 N7 C13 -136.4(4)
N3 Ru1 N7 C13 140.8(4)
Cl1 Ru1 N7 C13 49.2(4)
N2 Ru1 N7 N8 104.4(16)
N1 Ru1 N7 N8 134.9(3)
N5 Ru1 N7 N8 40.4(3)
N3 Ru1 N7 N8 -42.3(3)
Cl1 Ru1 N7 N8 -134.0(3)
C13 N7 N8 C15 0.2(4)
Ru1 N7 N8 C15 -177.6(3)
C13 N7 N8 C16 179.6(3)
Ru1 N7 N8 C16 1.8(4)
Ru1 N1 C1 C2 -177.4(3)
Ru1 N1 C1 C6 5.9(4)
N1 C1 C2 C3 -177.2(4)
C6 C1 C2 C3 -0.6(6)
C1 C2 C3 C4 1.1(7)
C2 C3 C4 C5 -0.6(7)
C3 C4 C5 C6 -0.4(6)
Ru1 N2 C6 C5 178.6(3)
Ru1 N2 C6 C1 -3.2(4)
C4 C5 C6 N2 179.0(4)
C4 C5 C6 C1 0.8(6)
N1 C1 C6 N2 -1.7(5)
C2 C1 C6 N2 -178.8(4)
N1 C1 C6 C5 176.7(4)
C2 C1 C6 C5 -0.4(6)
N4 N3 C7 C8 1.2(5)
Ru1 N3 C7 C8 -171.3(3)
N3 C7 C8 C9 0.0(6)
N3 N4 C9 C8 2.1(5)
C16 N4 C9 C8 166.6(4)
C7 C8 C9 N4 -1.2(5)
N6 N5 C10 C11 -1.9(5)
Ru1 N5 C10 C11 171.1(3)
N5 C10 C11 C12 0.9(5)
N5 N6 C12 C11 -1.6(5)
C16 N6 C12 C11 -170.2(4)
C10 C11 C12 N6 0.4(5)
N8 N7 C13 C14 0.5(4)
Ru1 N7 C13 C14 177.6(3)
N7 C13 C14 C15 -1.0(5)
N7 N8 C15 C14 -0.8(5)
C16 N8 C15 C14 179.9(4)
C13 C14 C15 N8 1.1(5)
C15 N8 C16 N6 117.8(4)
N7 N8 C16 N6 -61.5(5)
C15 N8 C16 N4 -120.2(4)
N7 N8 C16 N4 60.5(4)
C12 N6 C16 N8 -129.9(4)
N5 N6 C16 N8 62.3(5)
C12 N6 C16 N4 107.6(5)
N5 N6 C16 N4 -60.3(5)
C9 N4 C16 N8 131.4(4)
N3 N4 C16 N8 -65.0(4)
C9 N4 C16 N6 -106.6(5)
N3 N4 C16 N6 57.1(4)
